data_1539513
loop_
_publ_author_name
'Voellenkle, H.'
'Wittmann, A.'
'Nowotny, H.'

_publ_section_title
;
 Die Kristallstruktur von Li4 Si O4
;
_journal_name_full 'Monatshefte fuer Chemie (-108,1977)'
_journal_page_first 1360
_journal_page_last 1371
_journal_volume 99
_journal_year 1968
_chemical_formula_sum 'Li4 O4 Si'
_chemical_name_systematic 'Li4 Si O4'
_space_group_IT_number 11
_symmetry_space_group_name_Hall '-P 2yb'
_symmetry_space_group_name_H-M 'P 1 21/m 1'
_cell_angle_alpha 90
_cell_angle_beta 90.5
_cell_angle_gamma 90
_cell_formula_units_Z 2
_cell_length_a 5.14
_cell_length_b 6.1
_cell_length_c 5.3
_cell_volume 166.170
_citation_journal_id_ASTM MOCHAP
_cod_data_source_file Voellenkle_MOCHAP_1968_956.cif
_cod_data_source_block Li4O4Si1
_cod_original_cell_volume 166.1699
_cod_original_formula_sum 'Li4 O4 Si1'
_cod_database_code 1539513

loop_
_symmetry_equiv_pos_as_xyz
x,y,z
-x,y+1/2,-z
-x,-y,-z
x,-y-1/2,z

loop_
_atom_site_label
_atom_site_type_symbol
_atom_site_fract_x
_atom_site_fract_y
_atom_site_fract_z
_atom_site_occupancy
_atom_site_U_iso_or_equiv
Li5 Li+1 0.048 0.034 0.449 0.3333 0.0
Li6 Li+1 0.057 0.25 0.981 0.3333 0.0
O3 O-2 0.7677 0.25 0.621 1 0.0
O1 O-2 0.7737 0.0303 0.1842 1 0.0
Li1 Li+1 0.165 0.009 0.174 0.6667 0.0
Li3 Li+1 0.164 0.25 0.644 0.5 0.0
O2 O-2 0.3526 0.25 0.3178 1 0.0
Li4 Li+1 0.398 0.964 0.15 0.3333 0.0
Li2 Li+1 0.398 0.25 0.711 0.5 0.0
Si1 Si+4 0.664 0.25 0.3252 1 0.0
